data_4326271
loop_
_publ_author_name
'Qiang Gao'
'Xiqu Wang'
'Allan J. Jacobson'

_publ_section_title
;
 Homochiral Frameworks Formed by Reactions of Lanthanide Ions with a
 Chiral Antimony Tartrate Secondary Building Unit
;
_journal_name_full 'Inorganic Chemistry'
_journal_page_first 9073
_journal_page_last 9082
_journal_paper_doi 10.1021/ic201274c
_journal_volume 50
_journal_year 2011
_chemical_absolute_configuration rm
_chemical_formula_sum 'C8 H16 N O21 Sb2 Yb'
_chemical_formula_weight 878.76
_chemical_name_systematic
; 
 ? 
;
_space_group_IT_number 19
_symmetry_cell_setting orthorhombic
_symmetry_space_group_name_Hall 'P 2ac 2ab'
_symmetry_space_group_name_H-M 'P 21 21 21'
_atom_sites_solution_hydrogens geom
_atom_sites_solution_primary direct
_atom_sites_solution_secondary difmap
_audit_creation_method SHELXL-97
_cell_angle_alpha 90.00
_cell_angle_beta 90.00
_cell_angle_gamma 90.00
_cell_formula_units_Z 4
_cell_length_a 10.2511(3)
_cell_length_b 11.2635(4)
_cell_length_c 16.6615(6)
_cell_measurement_reflns_used 878.76
_cell_measurement_temperature 296(2)
_cell_measurement_theta_max 28.21
_cell_measurement_theta_min 2.18
_cell_volume 1923.79(11)
_computing_cell_refinement Bruker-ApexII
_computing_data_collection Bruker-ApexII
_computing_data_reduction Bruker-ApexII
_computing_structure_refinement 'SHELXL-97 (Sheldrick, 1997)'
_computing_structure_solution 'SHELXS-97 (Sheldrick, 1990)'
_diffrn_ambient_temperature 296(2)
_diffrn_measured_fraction_theta_full 0.981
_diffrn_measured_fraction_theta_max 0.981
_diffrn_radiation_monochromator graphite
_diffrn_radiation_source 'fine-focus sealed tube'
_diffrn_radiation_type MoK\a
_diffrn_radiation_wavelength 0.71073
_diffrn_reflns_av_R_equivalents 0.0556
_diffrn_reflns_av_sigmaI/netI 0.0568
_diffrn_reflns_limit_h_max 12
_diffrn_reflns_limit_h_min -13
_diffrn_reflns_limit_k_max 14
_diffrn_reflns_limit_k_min -15
_diffrn_reflns_limit_l_max 18
_diffrn_reflns_limit_l_min -22
_diffrn_reflns_number 11570
_diffrn_reflns_theta_full 28.32
_diffrn_reflns_theta_max 28.32
_diffrn_reflns_theta_min 2.18
_exptl_absorpt_coefficient_mu 7.723
_exptl_absorpt_correction_T_max 0.703
_exptl_absorpt_correction_T_min 0.333
_exptl_absorpt_correction_type multi-scan
_exptl_absorpt_process_details 'Blessing, 1995'
_exptl_crystal_colour colorless
_exptl_crystal_density_diffrn 3.034
_exptl_crystal_description needle
_exptl_crystal_F_000 1644
_exptl_crystal_size_max 0.16
_exptl_crystal_size_mid 0.06
_exptl_crystal_size_min 0.06
_refine_diff_density_max 0.926
_refine_diff_density_min -1.185
_refine_diff_density_rms 0.153
_refine_ls_abs_structure_details 'Flack H D (1983), Acta Cryst. A39, 876-881'
_refine_ls_abs_structure_Flack -0.020(7)
_refine_ls_extinction_method none
_refine_ls_goodness_of_fit_ref 0.967
_refine_ls_hydrogen_treatment constrain
_refine_ls_matrix_type full
_refine_ls_number_parameters 298
_refine_ls_number_reflns 4591
_refine_ls_number_restraints 0
_refine_ls_restrained_S_all 0.967
_refine_ls_R_factor_all 0.0295
_refine_ls_R_factor_gt 0.0265
_refine_ls_shift/su_max 0.002
_refine_ls_shift/su_mean 0.000
_refine_ls_structure_factor_coef Fsqd
_refine_ls_weighting_details 'calc w=1/[\s^2^(Fo^2^)+(0.0177P)^2^+0.0000P] where P=(Fo^2^+2Fc^2^)/3'
_refine_ls_weighting_scheme calc
_refine_ls_wR_factor_gt 0.0555
_refine_ls_wR_factor_ref 0.0562
_reflns_number_gt 4218
_reflns_number_total 4591
_reflns_threshold_expression >2sigma(I)
_cod_data_source_file ic201274c_si_003_13.cif
_cod_data_source_block 1D-Yb
_cod_database_code 4326271

loop_
_symmetry_equiv_pos_as_xyz
'x, y, z'
'-x+1/2, -y, z+1/2'
'x+1/2, -y+1/2, -z'
'-x, y+1/2, -z+1/2'

loop_
_atom_site_label
_atom_site_type_symbol
_atom_site_fract_x
_atom_site_fract_y
_atom_site_fract_z
_atom_site_U_iso_or_equiv
_atom_site_adp_type
_atom_site_occupancy
_atom_site_symmetry_multiplicity
_atom_site_calc_flag
_atom_site_refinement_flags
Yb1 Yb 0.62020(2) 0.33786(2) 0.710096(16) 0.01773(7) Uani 1 1 d .
Sb2 Sb 0.39801(4) 0.50419(4) 0.38318(3) 0.01936(10) Uani 1 1 d .
Sb1 Sb 0.02190(4) 0.61923(4) 0.57491(3) 0.01931(10) Uani 1 1 d .
O1 O 0.4730(4) 0.4136(4) 0.6196(3) 0.0278(11) Uani 1 1 d .
O2 O 0.4889(4) 0.5032(4) 0.5013(3) 0.0231(10) Uani 1 1 d .
O3 O 0.2655(4) 0.4165(4) 0.4478(3) 0.0197(10) Uani 1 1 d .
O4 O 0.1927(4) 0.5394(4) 0.5963(3) 0.0242(11) Uani 1 1 d .
O5 O -0.0201(4) 0.4348(4) 0.5432(3) 0.0286(11) Uani 1 1 d .
O6 O 0.0567(5) 0.2526(4) 0.5608(3) 0.0333(12) Uani 1 1 d .
O7 O 0.2558(4) 0.9008(4) 0.4949(3) 0.0261(11) Uani 1 1 d .
O8 O 0.1483(4) 0.7768(4) 0.5751(3) 0.0231(10) Uani 1 1 d .
O9 O 0.0493(4) 0.6491(4) 0.4584(3) 0.0207(10) Uani 1 1 d .
O10 O 0.0823(4) 0.6731(4) 0.2702(3) 0.0246(10) Uani 1 1 d .
O11 O 0.2275(4) 0.5337(4) 0.3046(3) 0.0241(10) Uani 1 1 d .
O12 O 0.3359(4) 0.6633(4) 0.4168(3) 0.0196(9) Uani 1 1 d .
O13 O 0.8267(5) 0.2263(5) 0.7088(4) 0.0464(14) Uani 1 1 d .
O14 O 0.8498(6) 0.4038(6) 0.7441(4) 0.0549(17) Uani 1 1 d .
O15 O 1.0176(5) 0.2853(7) 0.7470(4) 0.0605(19) Uani 1 1 d .
O16W O 0.7259(4) 0.3812(5) 0.5896(3) 0.0265(11) Uani 1 1 d .
O17W O 0.5556(4) 0.1757(4) 0.6338(3) 0.0284(11) Uani 1 1 d .
O18W O 0.6268(5) 0.5422(4) 0.7262(3) 0.0316(11) Uani 1 1 d .
O19W O 0.6448(5) 0.3733(5) 0.8456(3) 0.0327(12) Uani 1 1 d .
O20W O 0.6218(4) 0.1423(4) 0.7914(3) 0.0315(11) Uani 1 1 d .
O21W O 0.2761(5) 0.1150(5) 0.6208(4) 0.0477(15) Uani 1 1 d .
N1 N 0.9037(6) 0.3044(6) 0.7333(4) 0.0362(16) Uani 1 1 d .
C1 C 0.4315(6) 0.4363(6) 0.5510(4) 0.0219(14) Uani 1 1 d .
C2 C 0.3024(6) 0.3825(6) 0.5263(4) 0.0213(14) Uani 1 1 d .
H2 H 0.3122 0.2960 0.5269 0.026 Uiso 1 1 calc R
C3 C 0.1989(6) 0.4151(5) 0.5874(4) 0.0175(13) Uani 1 1 d .
H3 H 0.2241 0.3808 0.6392 0.021 Uiso 1 1 calc R
C4 C 0.0706(6) 0.3604(6) 0.5625(4) 0.0225(14) Uani 1 1 d .
C5 C 0.1812(5) 0.8156(5) 0.5054(4) 0.0187(13) Uani 1 1 d .
C6 C 0.1217(6) 0.7508(5) 0.4345(4) 0.0205(13) Uani 1 1 d .
H6 H 0.0622 0.8054 0.4070 0.025 Uiso 1 1 calc R
C7 C 0.2326(6) 0.7175(6) 0.3755(4) 0.0170(13) Uani 1 1 d .
H7 H 0.2648 0.7900 0.3497 0.020 Uiso 1 1 calc R
C8 C 0.1752(6) 0.6355(5) 0.3111(4) 0.0177(13) Uani 1 1 d .

loop_
_atom_site_aniso_label
_atom_site_aniso_U_11
_atom_site_aniso_U_22
_atom_site_aniso_U_33
_atom_site_aniso_U_23
_atom_site_aniso_U_13
_atom_site_aniso_U_12
Yb1 0.01644(12) 0.02177(13) 0.01497(13) 0.00063(12) 0.00067(11) 0.00099(11)
Sb2 0.0181(2) 0.0208(2) 0.0192(2) 0.00132(17) 0.00081(17) 0.00065(18)
Sb1 0.0175(2) 0.0223(2) 0.0182(2) -0.00094(18) 0.00157(18) 0.00009(17)
O1 0.023(2) 0.043(3) 0.018(3) 0.007(2) -0.003(2) 0.005(2)
O2 0.020(2) 0.024(2) 0.025(3) 0.005(2) -0.003(2) -0.0090(19)
O3 0.017(2) 0.028(2) 0.015(2) 0.0010(19) -0.0029(18) -0.0038(18)
O4 0.018(2) 0.025(2) 0.029(3) -0.005(2) -0.004(2) 0.0031(18)
O5 0.020(2) 0.026(3) 0.039(3) -0.004(2) -0.004(2) -0.005(2)
O6 0.034(3) 0.024(3) 0.042(3) 0.001(2) 0.000(2) -0.011(2)
O7 0.027(2) 0.022(3) 0.029(3) 0.000(2) -0.004(2) -0.005(2)
O8 0.026(2) 0.026(2) 0.018(2) 0.000(2) 0.001(2) -0.0031(19)
O9 0.022(2) 0.024(2) 0.016(2) -0.0035(19) 0.0019(18) -0.0058(19)
O10 0.025(2) 0.032(3) 0.017(2) -0.004(2) -0.0040(18) -0.003(2)
O11 0.029(2) 0.024(2) 0.020(3) -0.0008(19) 0.000(2) 0.0025(19)
O12 0.0155(19) 0.021(2) 0.022(2) 0.001(2) -0.0046(17) 0.0031(18)
O13 0.035(3) 0.036(3) 0.068(4) 0.011(3) -0.003(3) -0.002(2)
O14 0.055(4) 0.053(4) 0.056(4) -0.016(3) -0.010(3) 0.012(3)
O15 0.022(3) 0.111(6) 0.048(4) -0.008(4) -0.005(3) 0.015(3)
O16W 0.014(2) 0.045(3) 0.021(3) 0.007(2) 0.0032(18) 0.001(2)
O17W 0.032(2) 0.029(3) 0.024(3) -0.005(2) -0.002(2) -0.002(2)
O18W 0.039(3) 0.022(2) 0.033(3) 0.003(2) 0.007(2) 0.001(2)
O19W 0.037(3) 0.045(3) 0.016(2) 0.000(2) -0.005(2) -0.006(2)
O20W 0.036(3) 0.025(2) 0.033(3) 0.001(2) 0.008(2) 0.002(2)
O21W 0.046(3) 0.041(3) 0.056(4) 0.016(3) -0.012(3) 0.000(3)
N1 0.032(4) 0.061(5) 0.016(3) 0.006(3) -0.002(3) 0.004(3)
C1 0.019(3) 0.021(3) 0.025(4) -0.007(3) 0.003(3) 0.008(3)
C2 0.023(3) 0.017(3) 0.024(4) 0.004(3) 0.004(3) 0.003(3)
C3 0.020(3) 0.019(3) 0.013(3) 0.003(2) 0.002(3) -0.002(2)
C4 0.022(3) 0.030(4) 0.015(3) 0.003(3) 0.007(3) 0.003(3)
C5 0.013(3) 0.024(4) 0.019(3) -0.002(3) -0.001(3) 0.006(2)
C6 0.019(3) 0.021(3) 0.021(3) -0.001(3) -0.002(3) 0.001(3)
C7 0.018(3) 0.022(3) 0.011(3) 0.005(3) -0.001(3) 0.000(2)
C8 0.020(3) 0.022(3) 0.011(3) 0.001(2) 0.004(2) -0.001(2)

loop_
_atom_type_symbol
_atom_type_description
_atom_type_scat_dispersion_real
_atom_type_scat_dispersion_imag
_atom_type_scat_source
C C 0.0033 0.0016 'International Tables Vol C Tables 4.2.6.8 and 6.1.1.4'
O O 0.0106 0.0060 'International Tables Vol C Tables 4.2.6.8 and 6.1.1.4'
Sb Sb -0.5866 1.5461 'International Tables Vol C Tables 4.2.6.8 and 6.1.1.4'
Yb Yb -0.3850 5.5486 'International Tables Vol C Tables 4.2.6.8 and 6.1.1.4'
N N 0.0061 0.0033 'International Tables Vol C Tables 4.2.6.8 and 6.1.1.4'
H H 0.0000 0.0000 'International Tables Vol C Tables 4.2.6.8 and 6.1.1.4'

loop_
_geom_angle_atom_site_label_1
_geom_angle_atom_site_label_2
_geom_angle_atom_site_label_3
_geom_angle
_geom_angle_site_symmetry_1
_geom_angle_site_symmetry_3
O1 Yb1 O10 73.37(15) . 2_565
O1 Yb1 O19W 130.52(17) . .
O10 Yb1 O19W 71.51(16) 2_565 .
O1 Yb1 O18W 74.10(17) . .
O10 Yb1 O18W 91.68(17) 2_565 .
O19W Yb1 O18W 73.25(18) . .
O1 Yb1 O17W 75.27(17) . .
O10 Yb1 O17W 86.49(16) 2_565 .
O19W Yb1 O17W 134.68(18) . .
O18W Yb1 O17W 148.51(17) . .
O1 Yb1 O16W 70.31(16) . .
O10 Yb1 O16W 143.36(15) 2_565 .
O19W Yb1 O16W 139.04(17) . .
O18W Yb1 O16W 83.00(18) . .
O17W Yb1 O16W 79.99(17) . .
O1 Yb1 O13 138.5(2) . .
O10 Yb1 O13 138.57(18) 2_565 .
O19W Yb1 O13 90.2(2) . .
O18W Yb1 O13 118.86(18) . .
O17W Yb1 O13 80.73(19) . .
O16W Yb1 O13 72.53(19) . .
O1 Yb1 O14 130.41(19) . .
O10 Yb1 O14 139.00(18) 2_565 .
O19W Yb1 O14 68.21(19) . .
O18W Yb1 O14 69.87(19) . .
O17W Yb1 O14 128.19(18) . .
O16W Yb1 O14 72.48(19) . .
O13 Yb1 O14 49.6(2) . .
O1 Yb1 O20W 131.64(16) . .
O10 Yb1 O20W 74.49(15) 2_565 .
O19W Yb1 O20W 68.51(17) . .
O18W Yb1 O20W 141.70(17) . .
O17W Yb1 O20W 67.59(16) . .
O16W Yb1 O20W 128.77(16) . .
O13 Yb1 O20W 64.18(16) . .
O14 Yb1 O20W 97.28(18) . .
O1 Yb1 N1 141.18(16) . .
O10 Yb1 N1 145.14(16) 2_565 .
O19W Yb1 N1 77.67(17) . .
O18W Yb1 N1 94.75(19) . .
O17W Yb1 N1 104.58(18) . .
O16W Yb1 N1 71.49(16) . .
O13 Yb1 N1 24.58(18) . .
O14 Yb1 N1 25.08(19) . .
O20W Yb1 N1 79.43(16) . .
O12 Sb2 O3 94.35(17) . .
O12 Sb2 O2 83.49(17) . .
O3 Sb2 O2 78.49(16) . .
O12 Sb2 O11 77.14(16) . .
O3 Sb2 O11 81.71(17) . .
O2 Sb2 O11 151.05(16) . .
O9 Sb1 O4 97.24(19) . .
O9 Sb1 O5 87.31(18) . .
O4 Sb1 O5 77.79(17) . .
O9 Sb1 O8 77.39(17) . .
O4 Sb1 O8 81.15(18) . .
O5 Sb1 O8 152.12(18) . .
C1 O1 Yb1 154.4(4) . .
C1 O2 Sb2 113.3(4) . .
C2 O3 Sb2 116.8(4) . .
C3 O4 Sb1 117.8(4) . .
C4 O5 Sb1 114.5(4) . .
C5 O8 Sb1 115.3(4) . .
C6 O9 Sb1 119.0(4) . .
C8 O10 Yb1 155.1(4) . 2_564
C8 O11 Sb2 114.8(4) . .
C7 O12 Sb2 119.8(4) . .
N1 O13 Yb1 100.4(4) . .
N1 O14 Yb1 96.6(5) . .
O15 N1 O13 123.1(7) . .
O15 N1 O14 123.6(7) . .
O13 N1 O14 113.2(6) . .
O15 N1 Yb1 175.5(6) . .
O13 N1 Yb1 55.0(3) . .
O14 N1 Yb1 58.3(4) . .
O1 C1 O2 124.3(6) . .
O1 C1 C2 117.8(6) . .
O2 C1 C2 117.9(6) . .
O3 C2 C1 112.2(5) . .
O3 C2 C3 111.6(5) . .
C1 C2 C3 109.4(5) . .
O4 C3 C2 110.0(5) . .
O4 C3 C4 113.3(5) . .
C2 C3 C4 109.0(5) . .
O6 C4 O5 123.7(6) . .
O6 C4 C3 120.9(6) . .
O5 C4 C3 115.4(6) . .
O7 C5 O8 123.6(6) . .
O7 C5 C6 120.7(6) . .
O8 C5 C6 115.7(5) . .
O9 C6 C5 112.2(5) . .
O9 C6 C7 111.5(5) . .
C5 C6 C7 108.4(5) . .
O12 C7 C8 111.8(5) . .
O12 C7 C6 110.3(5) . .
C8 C7 C6 108.0(5) . .
O10 C8 O11 125.8(6) . .
O10 C8 C7 118.1(5) . .
O11 C8 C7 116.1(5) . .

loop_
_geom_bond_atom_site_label_1
_geom_bond_atom_site_label_2
_geom_bond_distance
_geom_bond_site_symmetry_2
Yb1 O1 2.297(4) .
Yb1 O10 2.309(4) 2_565
Yb1 O19W 2.307(5) .
Yb1 O18W 2.318(5) .
Yb1 O17W 2.322(5) .
Yb1 O16W 2.332(4) .
Yb1 O13 2.462(5) .
Yb1 O14 2.533(6) .
Yb1 O20W 2.586(4) .
Yb1 N1 2.956(6) .
Sb2 O12 1.983(4) .
Sb2 O3 1.995(4) .
Sb2 O2 2.178(4) .
Sb2 O11 2.209(4) .
Sb1 O9 1.989(4) .
Sb1 O4 2.000(4) .
Sb1 O5 2.186(5) .
Sb1 O8 2.197(4) .
O1 C1 1.246(8) .
O2 C1 1.265(8) .
O3 C2 1.414(7) .
O4 C3 1.410(7) .
O5 C4 1.293(8) .
O6 C4 1.222(8) .
O7 C5 1.239(8) .
O8 C5 1.286(8) .
O9 C6 1.422(7) .
O10 C8 1.244(7) .
O10 Yb1 2.309(4) 2_564
O11 C8 1.271(7) .
O12 C7 1.403(7) .
O13 N1 1.251(8) .
O14 N1 1.261(9) .
O15 N1 1.208(8) .
C1 C2 1.513(9) .
C2 C3 1.516(9) .
C3 C4 1.511(9) .
C5 C6 1.518(9) .
C6 C7 1.549(9) .
C7 C8 1.533(8) .
